data_4070724
loop_
_publ_author_name
'Boshra, Ramez'
'Doshi, Ami'
'J\"akle, Frieder'

_publ_section_title
;
 Fluoride-Promoted Aryl and Allyl Migration from Boron to Tin in
 1-Stannyl-2-borylferrocenes
;
_journal_issue 7
_journal_name_full Organometallics
_journal_page_first 1534
_journal_paper_doi 10.1021/om700967a
_journal_volume 27
_journal_year 2008
_chemical_formula_moiety 'C24 H27 B F Fe N Sn'
_chemical_formula_sum 'C24 H27 B F Fe N Sn'
_chemical_formula_weight 533.82
_chemical_name_systematic
;
 ?
;
_space_group_IT_number 61
_symmetry_cell_setting orthorhombic
_symmetry_space_group_name_Hall '-P 2ac 2ab'
_symmetry_space_group_name_H-M 'P b c a'
_atom_sites_solution_hydrogens geom
_atom_sites_solution_primary direct
_atom_sites_solution_secondary difmap
_audit_creation_method SHELXL-97
_cell_angle_alpha 90.00
_cell_angle_beta 90.00
_cell_angle_gamma 90.00
_cell_formula_units_Z 8
_cell_length_a 12.0378(3)
_cell_length_b 15.8820(3)
_cell_length_c 23.9342(5)
_cell_measurement_reflns_used 9938
_cell_measurement_temperature 100(2)
_cell_measurement_theta_max 67.28
_cell_measurement_theta_min 2.78
_cell_volume 4575.84(17)
_computing_cell_refinement 'APEX 2'
_computing_data_collection 'APEX 2 (Bruker, 2006)'
_computing_data_reduction 'SAINT (Bruker, 2005)'
_computing_molecular_graphics 'SHELXTL (Bruker, 2004)'
_computing_publication_material SHELXTL
_computing_structure_refinement 'SHELXL (Sheldrick, 2004)'
_computing_structure_solution 'SHELXS (Sheldrick, 2004)'
_diffrn_ambient_temperature 100(2)
_diffrn_measured_fraction_theta_full 0.954
_diffrn_measured_fraction_theta_max 0.955
_diffrn_measurement_device_type 'Bruker SMART CCD area-detector'
_diffrn_measurement_method '\f and \w'
_diffrn_radiation_monochromator graphite
_diffrn_radiation_source 'fine-focus sealed tube'
_diffrn_radiation_type CuK\a
_diffrn_radiation_wavelength 1.54178
_diffrn_reflns_av_R_equivalents 0.0445
_diffrn_reflns_av_sigmaI/netI 0.0340
_diffrn_reflns_limit_h_max 11
_diffrn_reflns_limit_h_min -14
_diffrn_reflns_limit_k_max 16
_diffrn_reflns_limit_k_min -18
_diffrn_reflns_limit_l_max 28
_diffrn_reflns_limit_l_min -27
_diffrn_reflns_number 19748
_diffrn_reflns_theta_full 67.72
_diffrn_reflns_theta_max 67.72
_diffrn_reflns_theta_min 3.69
_exptl_absorpt_coefficient_mu 13.897
_exptl_absorpt_correction_T_max 0.5153
_exptl_absorpt_correction_T_min 0.1092
_exptl_absorpt_correction_type numerical
_exptl_absorpt_process_details '(SADABS; Blessing, 1995)'
_exptl_crystal_colour Orange
_exptl_crystal_density_diffrn 1.550
_exptl_crystal_density_method 'not measured'
_exptl_crystal_description Plates
_exptl_crystal_F_000 2144
_exptl_crystal_size_max 0.29
_exptl_crystal_size_mid 0.13
_exptl_crystal_size_min 0.06
_refine_diff_density_max 1.795
_refine_diff_density_min -0.975
_refine_diff_density_rms 0.104
_refine_ls_goodness_of_fit_ref 1.091
_refine_ls_hydrogen_treatment constr
_refine_ls_matrix_type full
_refine_ls_number_parameters 265
_refine_ls_number_reflns 3962
_refine_ls_number_restraints 0
_refine_ls_restrained_S_all 1.091
_refine_ls_R_factor_all 0.0506
_refine_ls_R_factor_gt 0.0435
_refine_ls_shift/su_max 0.002
_refine_ls_shift/su_mean 0.000
_refine_ls_structure_factor_coef Fsqd
_refine_ls_weighting_details 'calc w=1/[\s^2^(Fo^2^)+(0.0413P)^2^+19.4235P] where P=(Fo^2^+2Fc^2^)/3'
_refine_ls_weighting_scheme calc
_refine_ls_wR_factor_gt 0.1076
_refine_ls_wR_factor_ref 0.1117
_reflns_number_gt 3440
_reflns_number_total 3962
_reflns_threshold_expression >2sigma(I)
_cod_data_source_file om700967a-file001.cif
_cod_data_source_block 053106ra
_cod_depositor_comments
;
The following automatic conversions were performed:

'_symmetry_cell_setting' value 'Orthorhombic' changed to
'orthorhombic' according to
/home/saulius/struct/CIF-dictionaries/cif_core.dic dictionary named
'cif_core.dic' version 2.4.1 from
2010-06-29.

'_exptl_absorpt_correction_type' value 'Numerical'
changed to 'numerical' according to
/home/saulius/struct/CIF-dictionaries/cif_core.dic dictionary named
'cif_core.dic' version 2.4.1 from 2010-06-29.

Automatic conversion script
Id: cif_fix_values 1715 2011-07-08 13:25:40Z adriana 
;
_cod_original_sg_symbol_H-M Pbca
_cod_database_code 4070724

loop_
_symmetry_equiv_pos_as_xyz
'x, y, z'
'-x+1/2, -y, z+1/2'
'-x, y+1/2, -z+1/2'
'x+1/2, -y+1/2, -z'
'-x, -y, -z'
'x-1/2, y, -z-1/2'
'x, -y-1/2, z-1/2'
'-x-1/2, y-1/2, z'

loop_
_atom_site_label
_atom_site_type_symbol
_atom_site_fract_x
_atom_site_fract_y
_atom_site_fract_z
_atom_site_U_iso_or_equiv
_atom_site_adp_type
_atom_site_occupancy
_atom_site_symmetry_multiplicity
_atom_site_calc_flag
_atom_site_refinement_flags
B1 B 0.8739(5) 0.3335(4) 0.6379(2) 0.0264(11) Uani 1 1 d .
C1 C 1.0571(4) 0.2503(3) 0.60316(17) 0.0199(9) Uani 1 1 d .
F1 F 0.8134(2) 0.2588(2) 0.62666(10) 0.0314(6) Uani 1 1 d .
Fe1 Fe 1.04062(6) 0.31874(5) 0.53091(3) 0.02544(19) Uani 1 1 d .
N1 N 0.8833(3) 0.3331(2) 0.70728(16) 0.0254(8) Uani 1 1 d .
Sn1 Sn 0.99618(3) 0.12648(2) 0.613536(13) 0.03045(14) Uani 1 1 d .
C2 C 0.9976(4) 0.3263(3) 0.61386(16) 0.0211(10) Uani 1 1 d .
C3 C 1.0704(4) 0.3952(3) 0.59779(19) 0.0308(11) Uani 1 1 d .
H3 H 1.0521 0.4565 0.6001 0.037 Uiso 1 1 calc R
C4 C 1.1705(4) 0.3608(4) 0.5772(2) 0.0365(13) Uani 1 1 d .
H4 H 1.2354 0.3936 0.5628 0.044 Uiso 1 1 calc R
C5 C 1.1637(4) 0.2726(4) 0.58065(18) 0.0320(12) Uani 1 1 d .
H5 H 1.2228 0.2321 0.5688 0.038 Uiso 1 1 calc R
C6 C 0.9742(5) 0.2449(4) 0.4707(2) 0.0453(15) Uani 1 1 d .
H6 H 0.9644 0.1824 0.4727 0.054 Uiso 1 1 calc R
C7 C 0.8970(5) 0.3050(5) 0.4878(2) 0.0491(17) Uani 1 1 d .
H7 H 0.8227 0.2927 0.5046 0.059 Uiso 1 1 calc R
C8 C 0.9415(5) 0.3869(4) 0.4780(2) 0.0436(14) Uani 1 1 d .
H8 H 0.9045 0.4419 0.4864 0.052 Uiso 1 1 calc R
C9 C 1.0476(5) 0.3755(4) 0.4540(2) 0.0376(13) Uani 1 1 d .
H9 H 1.0999 0.4216 0.4432 0.045 Uiso 1 1 calc R
C10 C 1.0693(5) 0.2879(4) 0.44894(19) 0.0392(14) Uani 1 1 d .
H10 H 1.1380 0.2613 0.4334 0.047 Uiso 1 1 calc R
C11 C 0.8056(5) 0.4164(4) 0.6220(2) 0.0466(16) Uani 1 1 d .
H11A H 0.7946 0.4185 0.5815 0.070 Uiso 1 1 calc R
H11B H 0.8470 0.4662 0.6342 0.070 Uiso 1 1 calc R
H11C H 0.7331 0.4152 0.6407 0.070 Uiso 1 1 calc R
C12 C 0.8547(6) 0.0911(4) 0.5642(2) 0.0509(16) Uani 1 1 d .
H12A H 0.8244 0.1411 0.5456 0.076 Uiso 1 1 calc R
H12B H 0.7978 0.0664 0.5884 0.076 Uiso 1 1 calc R
H12C H 0.8773 0.0498 0.5360 0.076 Uiso 1 1 calc R
C13 C 1.1312(6) 0.0449(4) 0.5903(3) 0.0548(18) Uani 1 1 d .
H13A H 1.1586 0.0608 0.5532 0.082 Uiso 1 1 calc R
H13B H 1.1051 -0.0136 0.5894 0.082 Uiso 1 1 calc R
H13C H 1.1914 0.0502 0.6176 0.082 Uiso 1 1 calc R
C14 C 0.9602(5) 0.1087(3) 0.7011(2) 0.0299(11) Uani 1 1 d .
C15 C 1.0364(5) 0.1356(4) 0.7412(2) 0.0388(13) Uani 1 1 d .
H15 H 1.1041 0.1609 0.7296 0.047 Uiso 1 1 calc R
C16 C 1.0152(6) 0.1263(4) 0.7976(2) 0.0485(16) Uani 1 1 d .
H16 H 1.0690 0.1438 0.8242 0.058 Uiso 1 1 calc R
C17 C 0.9170(6) 0.0920(4) 0.8153(2) 0.0469(15) Uani 1 1 d .
H17 H 0.9017 0.0872 0.8541 0.056 Uiso 1 1 calc R
C18 C 0.8402(5) 0.0643(4) 0.7767(2) 0.0449(14) Uani 1 1 d .
H18 H 0.7730 0.0391 0.7890 0.054 Uiso 1 1 calc R
C19 C 0.8610(5) 0.0731(4) 0.7198(2) 0.0382(12) Uani 1 1 d .
H19 H 0.8071 0.0547 0.6935 0.046 Uiso 1 1 calc R
C20 C 0.9647(5) 0.3734(4) 0.7340(2) 0.0358(12) Uani 1 1 d .
H20 H 1.0209 0.4005 0.7127 0.043 Uiso 1 1 calc R
C21 C 0.9703(5) 0.3771(4) 0.7914(2) 0.0430(14) Uani 1 1 d .
H21 H 1.0287 0.4066 0.8095 0.052 Uiso 1 1 calc R
C22 C 0.8888(5) 0.3369(4) 0.8219(2) 0.0417(14) Uani 1 1 d .
H22 H 0.8916 0.3371 0.8616 0.050 Uiso 1 1 calc R
C23 C 0.8040(5) 0.2969(4) 0.7948(2) 0.0463(15) Uani 1 1 d .
H23 H 0.7463 0.2703 0.8154 0.056 Uiso 1 1 calc R
C24 C 0.8032(5) 0.2958(4) 0.7370(2) 0.0368(12) Uani 1 1 d .
H24 H 0.7445 0.2679 0.7180 0.044 Uiso 1 1 calc R

loop_
_atom_site_aniso_label
_atom_site_aniso_U_11
_atom_site_aniso_U_22
_atom_site_aniso_U_33
_atom_site_aniso_U_23
_atom_site_aniso_U_13
_atom_site_aniso_U_12
B1 0.030(3) 0.029(3) 0.020(2) 0.004(2) 0.003(2) 0.002(2)
C1 0.021(2) 0.023(2) 0.016(2) -0.0013(18) -0.0031(16) -0.0006(18)
F1 0.0225(13) 0.0494(18) 0.0223(13) -0.0005(13) 0.0011(10) -0.0057(12)
Fe1 0.0214(4) 0.0428(5) 0.0121(3) 0.0037(3) -0.0007(3) -0.0076(3)
N1 0.030(2) 0.024(2) 0.0226(19) -0.0006(16) 0.0071(16) 0.0010(16)
Sn1 0.0460(2) 0.0256(2) 0.01972(19) -0.00203(12) -0.00025(13) 0.00142(14)
C2 0.029(2) 0.025(3) 0.0096(19) 0.0020(17) -0.0025(16) -0.0032(19)
C3 0.038(3) 0.034(3) 0.021(2) 0.005(2) 0.002(2) -0.009(2)
C4 0.031(3) 0.059(4) 0.019(2) 0.000(2) -0.001(2) -0.022(3)
C5 0.018(2) 0.064(4) 0.013(2) -0.003(2) -0.0023(17) 0.001(2)
C6 0.065(4) 0.058(4) 0.014(2) -0.003(2) -0.010(2) -0.027(3)
C7 0.029(3) 0.096(5) 0.022(3) 0.007(3) -0.011(2) -0.016(3)
C8 0.040(3) 0.069(4) 0.022(3) 0.011(3) -0.003(2) 0.003(3)
C9 0.039(3) 0.057(4) 0.017(2) 0.013(2) -0.004(2) -0.011(3)
C10 0.039(3) 0.067(4) 0.011(2) -0.001(2) -0.003(2) -0.013(3)
C11 0.045(3) 0.059(4) 0.036(3) 0.018(3) 0.013(3) 0.023(3)
C12 0.069(4) 0.048(4) 0.036(3) 0.000(3) -0.015(3) -0.030(3)
C13 0.079(5) 0.043(4) 0.043(3) 0.002(3) 0.013(3) 0.029(3)
C14 0.046(3) 0.021(2) 0.023(2) 0.0035(19) -0.001(2) 0.004(2)
C15 0.051(3) 0.039(3) 0.027(3) 0.004(2) -0.003(2) -0.005(3)
C16 0.064(4) 0.053(4) 0.028(3) 0.002(3) -0.009(3) -0.001(3)
C17 0.077(4) 0.040(3) 0.024(3) 0.009(2) 0.006(3) 0.014(3)
C18 0.055(4) 0.038(3) 0.041(3) 0.005(3) 0.013(3) 0.001(3)
C19 0.047(3) 0.035(3) 0.033(3) 0.000(2) 0.002(2) 0.001(2)
C20 0.040(3) 0.040(3) 0.027(3) -0.001(2) 0.009(2) -0.008(2)
C21 0.051(3) 0.048(4) 0.030(3) -0.007(3) 0.004(2) -0.013(3)
C22 0.059(4) 0.048(3) 0.018(2) -0.008(2) 0.009(2) -0.008(3)
C23 0.061(4) 0.052(4) 0.026(3) -0.005(3) 0.020(3) -0.020(3)
C24 0.041(3) 0.042(3) 0.028(3) -0.004(2) 0.012(2) -0.011(2)

loop_
_atom_type_symbol
_atom_type_description
_atom_type_scat_dispersion_real
_atom_type_scat_dispersion_imag
_atom_type_scat_source
C C 0.0181 0.0091 'International Tables Vol C Tables 4.2.6.8 and 6.1.1.4'
H H 0.0000 0.0000 'International Tables Vol C Tables 4.2.6.8 and 6.1.1.4'
B B 0.0090 0.0039 'International Tables Vol C Tables 4.2.6.8 and 6.1.1.4'
N N 0.0311 0.0180 'International Tables Vol C Tables 4.2.6.8 and 6.1.1.4'
Fe Fe -1.1336 3.1974 'International Tables Vol C Tables 4.2.6.8 and 6.1.1.4'
Sn Sn 0.0259 5.4591 'International Tables Vol C Tables 4.2.6.8 and 6.1.1.4'
F F 0.0727 0.0534 'International Tables Vol C Tables 4.2.6.8 and 6.1.1.4'

loop_
_geom_angle_atom_site_label_1
_geom_angle_atom_site_label_2
_geom_angle_atom_site_label_3
_geom_angle
F1 B1 C11 112.3(5)
F1 B1 C2 110.5(4)
C11 B1 C2 116.9(4)
F1 B1 N1 102.8(4)
C11 B1 N1 105.9(4)
C2 B1 N1 107.1(4)
C2 C1 C5 107.9(4)
C2 C1 Fe1 69.8(2)
C5 C1 Fe1 68.8(3)
C2 C1 Sn1 126.3(3)
C5 C1 Sn1 125.7(4)
Fe1 C1 Sn1 123.9(2)
C6 Fe1 C7 40.3(3)
C6 Fe1 C4 152.2(3)
C7 Fe1 C4 166.3(3)
C6 Fe1 C5 119.7(3)
C7 Fe1 C5 151.6(3)
C4 Fe1 C5 40.4(2)
C6 Fe1 C3 166.7(2)
C7 Fe1 C3 127.9(3)
C4 Fe1 C3 40.6(2)
C5 Fe1 C3 68.1(2)
C6 Fe1 C8 68.6(3)
C7 Fe1 C8 41.0(3)
C4 Fe1 C8 127.8(3)
C5 Fe1 C8 167.1(2)
C3 Fe1 C8 105.8(2)
C6 Fe1 C9 68.4(2)
C7 Fe1 C9 68.0(2)
C4 Fe1 C9 108.3(2)
C5 Fe1 C9 130.8(2)
C3 Fe1 C9 115.8(2)
C8 Fe1 C9 40.3(2)
C6 Fe1 C10 41.1(2)
C7 Fe1 C10 68.3(2)
C4 Fe1 C10 118.1(2)
C5 Fe1 C10 110.5(2)
C3 Fe1 C10 149.6(2)
C8 Fe1 C10 68.5(2)
C9 Fe1 C10 40.5(2)
C6 Fe1 C1 109.4(2)
C7 Fe1 C1 117.0(2)
C4 Fe1 C1 68.87(19)
C5 Fe1 C1 41.13(18)
C3 Fe1 C1 68.72(19)
C8 Fe1 C1 149.0(2)
C9 Fe1 C1 170.1(2)
C10 Fe1 C1 131.5(2)
C6 Fe1 C2 128.5(2)
C7 Fe1 C2 106.4(2)
C4 Fe1 C2 69.35(19)
C5 Fe1 C2 68.89(18)
C3 Fe1 C2 41.56(19)
C8 Fe1 C2 114.8(2)
C9 Fe1 C2 148.4(2)
C10 Fe1 C2 168.6(2)
C1 Fe1 C2 40.66(19)
C20 N1 C24 119.2(4)
C20 N1 B1 121.8(4)
C24 N1 B1 118.9(4)
C1 Sn1 C12 117.0(2)
C1 Sn1 C13 105.5(2)
C12 Sn1 C13 107.4(3)
C1 Sn1 C14 107.81(17)
C12 Sn1 C14 109.9(2)
C13 Sn1 C14 108.9(2)
C1 C2 C3 106.6(4)
C1 C2 B1 126.3(4)
C3 C2 B1 127.1(5)
C1 C2 Fe1 69.5(2)
C3 C2 Fe1 68.7(3)
B1 C2 Fe1 125.9(3)
C4 C3 C2 108.4(5)
C4 C3 Fe1 69.3(3)
C2 C3 Fe1 69.8(3)
C4 C3 H3 125.8
C2 C3 H3 125.8
Fe1 C3 H3 125.8
C5 C4 C3 108.4(4)
C5 C4 Fe1 70.1(3)
C3 C4 Fe1 70.1(3)
C5 C4 H4 125.8
C3 C4 H4 125.8
Fe1 C4 H4 125.8
C4 C5 C1 108.7(5)
C4 C5 Fe1 69.5(3)
C1 C5 Fe1 70.0(3)
C4 C5 H5 125.7
C1 C5 H5 125.7
Fe1 C5 H5 125.7
C7 C6 C10 108.3(6)
C7 C6 Fe1 69.9(3)
C10 C6 Fe1 70.5(3)
C7 C6 H6 125.9
C10 C6 H6 125.9
Fe1 C6 H6 125.9
C6 C7 C8 109.0(5)
C6 C7 Fe1 69.8(3)
C8 C7 Fe1 70.4(3)
C6 C7 H7 125.5
C8 C7 H7 125.5
Fe1 C7 H7 125.5
C9 C8 C7 106.8(6)
C9 C8 Fe1 69.9(3)
C7 C8 Fe1 68.6(3)
C9 C8 H8 126.6
C7 C8 H8 126.6
Fe1 C8 H8 126.6
C8 C9 C10 109.1(5)
C8 C9 Fe1 69.8(3)
C10 C9 Fe1 69.8(3)
C8 C9 H9 125.4
C10 C9 H9 125.4
Fe1 C9 H9 125.4
C9 C10 C6 106.8(5)
C9 C10 Fe1 69.7(3)
C6 C10 Fe1 68.4(3)
C9 C10 H10 126.6
C6 C10 H10 126.6
Fe1 C10 H10 126.6
B1 C11 H11A 109.5
B1 C11 H11B 109.5
H11A C11 H11B 109.5
B1 C11 H11C 109.5
H11A C11 H11C 109.5
H11B C11 H11C 109.5
Sn1 C12 H12A 109.5
Sn1 C12 H12B 109.5
H12A C12 H12B 109.5
Sn1 C12 H12C 109.5
H12A C12 H12C 109.5
H12B C12 H12C 109.5
Sn1 C13 H13A 109.5
Sn1 C13 H13B 109.5
H13A C13 H13B 109.5
Sn1 C13 H13C 109.5
H13A C13 H13C 109.5
H13B C13 H13C 109.5
C19 C14 C15 117.7(5)
C19 C14 Sn1 122.5(4)
C15 C14 Sn1 119.8(4)
C16 C15 C14 121.2(6)
C16 C15 H15 119.4
C14 C15 H15 119.4
C17 C16 C15 120.4(6)
C17 C16 H16 119.8
C15 C16 H16 119.8
C16 C17 C18 119.9(5)
C16 C17 H17 120.1
C18 C17 H17 120.1
C17 C18 C19 120.2(6)
C17 C18 H18 119.9
C19 C18 H18 119.9
C18 C19 C14 120.6(5)
C18 C19 H19 119.7
C14 C19 H19 119.7
N1 C20 C21 122.3(5)
N1 C20 H20 118.8
C21 C20 H20 118.8
C20 C21 C22 118.3(5)
C20 C21 H21 120.8
C22 C21 H21 120.8
C23 C22 C21 119.7(5)
C23 C22 H22 120.2
C21 C22 H22 120.2
C22 C23 C24 119.1(5)
C22 C23 H23 120.5
C24 C23 H23 120.5
N1 C24 C23 121.4(5)
N1 C24 H24 119.3
C23 C24 H24 119.3

loop_
_geom_bond_atom_site_label_1
_geom_bond_atom_site_label_2
_geom_bond_distance
B1 F1 1.417(7)
B1 C11 1.598(8)
B1 C2 1.600(7)
B1 N1 1.665(6)
C1 C2 1.427(7)
C1 C5 1.436(6)
C1 Fe1 2.052(4)
C1 Sn1 2.113(5)
Fe1 C6 2.024(5)
Fe1 C7 2.025(5)
Fe1 C4 2.029(5)
Fe1 C5 2.037(5)
Fe1 C3 2.041(5)
Fe1 C8 2.050(6)
Fe1 C9 2.050(5)
Fe1 C10 2.051(5)
Fe1 C2 2.056(4)
N1 C20 1.333(7)
N1 C24 1.337(6)
Sn1 C12 2.148(6)
Sn1 C13 2.152(6)
Sn1 C14 2.158(5)
C2 C3 1.453(7)
C3 C4 1.412(8)
C3 H3 1.0000
C4 C5 1.404(8)
C4 H4 1.0000
C5 H5 1.0000
C6 C7 1.394(9)
C6 C10 1.430(8)
C6 H6 1.0000
C7 C8 1.427(9)
C7 H7 1.0000
C8 C9 1.412(8)
C8 H8 1.0000
C9 C10 1.421(9)
C9 H9 1.0000
C10 H10 1.0000
C11 H11A 0.9800
C11 H11B 0.9800
C11 H11C 0.9800
C12 H12A 0.9800
C12 H12B 0.9800
C12 H12C 0.9800
C13 H13A 0.9800
C13 H13B 0.9800
C13 H13C 0.9800
C14 C19 1.395(8)
C14 C15 1.397(8)
C15 C16 1.380(8)
C15 H15 0.9500
C16 C17 1.369(9)
C16 H16 0.9500
C17 C18 1.378(9)
C17 H17 0.9500
C18 C19 1.391(8)
C18 H18 0.9500
C19 H19 0.9500
C20 C21 1.376(8)
C20 H20 0.9500
C21 C22 1.380(8)
C21 H21 0.9500
C22 C23 1.366(8)
C22 H22 0.9500
C23 C24 1.384(7)
C23 H23 0.9500
C24 H24 0.9500
